data_4027713
loop_
_publ_author_name
'Claudine Schlemmer'
'Lars Andernach'
'Dieter Schollmeyer'
'Bernd F. Straub'
'Till Opatz'

_publ_section_title
;
 Iodocyclization of o-Alkynylbenzamides Revisited: Formation of
 Isobenzofuran-1(3H)-imines and 1H-Isochromen-1-imines Instead of Lactams
;
_journal_name_full 'Journal of Organic Chemistry'
_journal_page_first 10118
_journal_page_last 10124
_journal_paper_doi 10.1021/jo3017378
_journal_volume 77
_journal_year 2012
_chemical_formula_moiety 'C16 H13 I N O, I3'
_chemical_formula_sum 'C16 H13 I4 N O'
_chemical_formula_weight 742.87
_chemical_name_systematic
; 
 ? 
;
_space_group_IT_number 14
_symmetry_cell_setting monoclinic
_symmetry_space_group_name_Hall '-P 2ybc'
_symmetry_space_group_name_H-M 'P 1 21/c 1'
_atom_sites_solution_hydrogens geom
_atom_sites_solution_primary direct
_atom_sites_solution_secondary difmap
_audit_creation_method SHELXL-97
_cell_angle_alpha 90.00
_cell_angle_beta 113.484(2)
_cell_angle_gamma 90.00
_cell_formula_units_Z 4
_cell_length_a 7.3227(8)
_cell_length_b 18.977(2)
_cell_length_c 15.1979(17)
_cell_measurement_reflns_used 5210
_cell_measurement_temperature 173(2)
_cell_measurement_theta_max 27
_cell_measurement_theta_min 2.6
_cell_volume 1937.0(4)
_computing_cell_refinement 'SAINT (Bruker, 2006)'
_computing_data_collection 'SAINT (Bruker, 2006)'
_computing_data_reduction 'SAINT (Bruker, 2006)'
_computing_molecular_graphics 'PLATON (Spek, 2009)'
_computing_publication_material 'PLATON (Spek, 2009)'
_computing_structure_refinement 'SHELXL-97 (Sheldrick, 2008)'
_computing_structure_solution 'SIR-97 (Altomare, 1999)'
_diffrn_ambient_temperature 173(2)
_diffrn_measured_fraction_theta_full 0.998
_diffrn_measured_fraction_theta_max 0.998
_diffrn_measurement_device '\k-geometry diffractometer'
_diffrn_measurement_device_type 'SMART APEX2'
_diffrn_measurement_method 'CCD scan'
_diffrn_radiation_monochromator graphite
_diffrn_radiation_type MoK\a
_diffrn_radiation_wavelength 0.71073
_diffrn_reflns_av_R_equivalents 0.0661
_diffrn_reflns_av_sigmaI/netI 0.0505
_diffrn_reflns_limit_h_max 9
_diffrn_reflns_limit_h_min -9
_diffrn_reflns_limit_k_max 24
_diffrn_reflns_limit_k_min -25
_diffrn_reflns_limit_l_max 20
_diffrn_reflns_limit_l_min -20
_diffrn_reflns_number 25923
_diffrn_reflns_theta_full 28.00
_diffrn_reflns_theta_max 28.00
_diffrn_reflns_theta_min 1.81
_diffrn_source 'sealed Tube'
_exptl_absorpt_coefficient_mu 6.435
_exptl_absorpt_correction_T_max 0.4917
_exptl_absorpt_correction_T_min 0.3063
_exptl_absorpt_correction_type multi-scan
_exptl_absorpt_process_details SADBAS
_exptl_crystal_colour brown
_exptl_crystal_density_diffrn 2.547
_exptl_crystal_description needle
_exptl_crystal_F_000 1344
_exptl_crystal_size_max 0.30
_exptl_crystal_size_mid 0.08
_exptl_crystal_size_min 0.01
_refine_diff_density_max 1.134
_refine_diff_density_min -1.101
_refine_diff_density_rms 0.170
_refine_ls_extinction_method none
_refine_ls_goodness_of_fit_ref 1.004
_refine_ls_hydrogen_treatment constr
_refine_ls_matrix_type full
_refine_ls_number_parameters 200
_refine_ls_number_reflns 4672
_refine_ls_number_restraints 0
_refine_ls_restrained_S_all 1.004
_refine_ls_R_factor_all 0.0592
_refine_ls_R_factor_gt 0.0322
_refine_ls_shift/su_max 0.002
_refine_ls_shift/su_mean 0.000
_refine_ls_structure_factor_coef Fsqd
_refine_ls_weighting_details 'calc w=1/[\s^2^(Fo^2^)+(0.0146P)^2^+5.3793P] where P=(Fo^2^+2Fc^2^)/3'
_refine_ls_weighting_scheme calc
_refine_ls_wR_factor_obs 0.0602
_refine_ls_wR_factor_ref 0.0690
_reflns_number_gt 3423
_reflns_number_total 4672
_reflns_threshold_expression >2\s(I)
_cod_data_source_file jo3017378_si_005.cif
_cod_data_source_block cs379a
_cod_original_sg_symbol_H-M 'P 21/c'
_cod_database_code 4027713

loop_
_symmetry_equiv_pos_as_xyz
'x, y, z'
'-x, y+1/2, -z+1/2'
'-x, -y, -z'
'x, -y-1/2, z-1/2'

loop_
_atom_site_label
_atom_site_type_symbol
_atom_site_fract_x
_atom_site_fract_y
_atom_site_fract_z
_atom_site_U_iso_or_equiv
_atom_site_adp_type
_atom_site_occupancy
_atom_site_symmetry_multiplicity
_atom_site_calc_flag
_atom_site_refinement_flags
I1 I 1.01768(6) 0.295124(19) 0.70996(3) 0.03172(10) Uani 1 1 d .
I2 I 0.27777(6) 0.37442(2) -0.04432(3) 0.03363(10) Uani 1 1 d .
I3 I 0.34913(5) 0.229897(19) 0.02792(2) 0.02779(9) Uani 1 1 d .
I4 I 0.41124(6) 0.08615(2) 0.09961(2) 0.03875(11) Uani 1 1 d .
C1 C 0.9028(8) 0.2337(3) 0.5839(3) 0.0237(11) Uani 1 1 d .
C2 C 0.9018(7) 0.1634(3) 0.5901(3) 0.0217(11) Uani 1 1 d .
O3 O 0.8221(5) 0.12332(18) 0.5062(2) 0.0233(8) Uani 1 1 d .
C4 C 0.7461(7) 0.1514(3) 0.4192(3) 0.0238(11) Uani 1 1 d .
C4A C 0.7373(8) 0.2270(3) 0.4079(3) 0.0237(11) Uani 1 1 d .
C5 C 0.6528(8) 0.2580(3) 0.3158(4) 0.0297(12) Uani 1 1 d .
H5 H 0.5956 0.2292 0.2604 0.036 Uiso 1 1 calc R
C6 C 0.6540(9) 0.3296(3) 0.3072(4) 0.0360(14) Uani 1 1 d .
H6 H 0.5985 0.3508 0.2456 0.043 Uiso 1 1 calc R
C7 C 0.7373(9) 0.3717(3) 0.3895(4) 0.0364(14) Uani 1 1 d .
H7 H 0.7369 0.4215 0.3830 0.044 Uiso 1 1 calc R
C8 C 0.8190(9) 0.3422(3) 0.4788(4) 0.0332(13) Uani 1 1 d .
H8 H 0.8750 0.3717 0.5335 0.040 Uiso 1 1 calc R
C8A C 0.8212(7) 0.2688(3) 0.4908(4) 0.0235(11) Uani 1 1 d .
C9 C 0.9652(8) 0.1146(3) 0.6725(3) 0.0245(11) Uani 1 1 d .
C10 C 1.1488(8) 0.1215(3) 0.7490(4) 0.0279(12) Uani 1 1 d .
H10 H 1.2353 0.1589 0.7494 0.034 Uiso 1 1 calc R
C11 C 1.2066(9) 0.0743(3) 0.8247(4) 0.0373(15) Uani 1 1 d .
H11 H 1.3322 0.0795 0.8768 0.045 Uiso 1 1 calc R
C12 C 1.0815(9) 0.0198(3) 0.8243(4) 0.0366(14) Uani 1 1 d .
H12 H 1.1205 -0.0120 0.8769 0.044 Uiso 1 1 calc R
C13 C 0.8986(9) 0.0111(3) 0.7476(4) 0.0337(13) Uani 1 1 d .
H13 H 0.8138 -0.0269 0.7471 0.040 Uiso 1 1 calc R
C14 C 0.8412(8) 0.0585(3) 0.6716(4) 0.0262(12) Uani 1 1 d .
H14 H 0.7170 0.0527 0.6188 0.031 Uiso 1 1 calc R
N15 N 0.6887(7) 0.1053(2) 0.3506(3) 0.0302(11) Uani 1 1 d .
H15 H 0.6325 0.1149 0.2889 0.036 Uiso 1 1 d R
C16 C 0.7042(9) 0.0301(3) 0.3671(4) 0.0356(14) Uani 1 1 d .
H16A H 0.8441 0.0174 0.4029 0.053 Uiso 1 1 calc R
H16B H 0.6523 0.0054 0.3054 0.053 Uiso 1 1 calc R
H16C H 0.6267 0.0167 0.4042 0.053 Uiso 1 1 calc R

loop_
_atom_site_aniso_label
_atom_site_aniso_U_11
_atom_site_aniso_U_22
_atom_site_aniso_U_33
_atom_site_aniso_U_23
_atom_site_aniso_U_13
_atom_site_aniso_U_12
I1 0.0388(2) 0.02926(19) 0.02903(18) -0.00725(15) 0.01549(15) -0.00529(16)
I2 0.0342(2) 0.03190(19) 0.0337(2) -0.00200(15) 0.01240(16) -0.00106(16)
I3 0.02311(17) 0.0378(2) 0.02172(16) 0.00055(14) 0.00814(13) 0.00072(15)
I4 0.0505(3) 0.0373(2) 0.02153(17) 0.00403(15) 0.00698(16) 0.00409(18)
C1 0.023(3) 0.029(3) 0.022(2) -0.003(2) 0.013(2) -0.001(2)
C2 0.021(3) 0.026(3) 0.018(2) -0.004(2) 0.008(2) -0.002(2)
O3 0.0283(19) 0.0262(18) 0.0150(16) -0.0007(14) 0.0080(14) 0.0003(16)
C4 0.018(2) 0.035(3) 0.019(2) 0.004(2) 0.008(2) -0.000(2)
C4A 0.021(3) 0.030(3) 0.021(2) 0.006(2) 0.011(2) 0.004(2)
C5 0.026(3) 0.041(3) 0.025(3) 0.006(2) 0.014(2) 0.002(3)
C6 0.031(3) 0.041(3) 0.036(3) 0.016(3) 0.013(3) 0.009(3)
C7 0.040(3) 0.027(3) 0.050(4) 0.008(3) 0.026(3) -0.000(3)
C8 0.036(3) 0.032(3) 0.035(3) 0.001(2) 0.019(3) 0.001(3)
C8A 0.022(3) 0.030(3) 0.023(2) -0.003(2) 0.013(2) -0.001(2)
C9 0.030(3) 0.023(3) 0.017(2) -0.0009(19) 0.006(2) 0.005(2)
C10 0.030(3) 0.029(3) 0.023(3) -0.005(2) 0.009(2) -0.002(2)
C11 0.045(4) 0.037(3) 0.024(3) -0.001(2) 0.008(3) 0.005(3)
C12 0.049(4) 0.035(3) 0.024(3) 0.007(2) 0.012(3) 0.010(3)
C13 0.044(3) 0.030(3) 0.027(3) 0.002(2) 0.014(3) -0.001(3)
C14 0.028(3) 0.026(3) 0.022(2) -0.002(2) 0.006(2) 0.002(2)
N15 0.039(3) 0.031(2) 0.017(2) -0.0013(18) 0.0064(19) 0.002(2)
C16 0.046(4) 0.031(3) 0.027(3) 0.003(2) 0.013(3) 0.003(3)

loop_
_atom_type_symbol
_atom_type_description
_atom_type_scat_dispersion_real
_atom_type_scat_dispersion_imag
_atom_type_scat_source
C C 0.0033 0.0016 'International Tables Vol C Tables 4.2.6.8 and 6.1.1.4'
H H 0.0000 0.0000 'International Tables Vol C Tables 4.2.6.8 and 6.1.1.4'
I I -0.4742 1.8119 'International Tables Vol C Tables 4.2.6.8 and 6.1.1.4'
N N 0.0061 0.0033 'International Tables Vol C Tables 4.2.6.8 and 6.1.1.4'
O O 0.0106 0.0060 'International Tables Vol C Tables 4.2.6.8 and 6.1.1.4'

loop_
_geom_angle_atom_site_label_1
_geom_angle_atom_site_label_2
_geom_angle_atom_site_label_3
_geom_angle
I4 I3 I2 178.741(19)
C2 C1 C8A 120.8(5)
C2 C1 I1 119.9(4)
C8A C1 I1 119.3(4)
C1 C2 O3 119.4(4)
C1 C2 C9 132.6(4)
O3 C2 C9 108.0(4)
C4 O3 C2 123.3(4)
N15 C4 O3 113.9(5)
N15 C4 C4A 126.1(5)
O3 C4 C4A 120.0(4)
C8A C4A C5 121.0(5)
C8A C4A C4 118.1(4)
C5 C4A C4 120.9(5)
C6 C5 C4A 119.5(5)
C6 C5 H5 120.3
C4A C5 H5 120.3
C5 C6 C7 119.9(5)
C5 C6 H6 120.1
C7 C6 H6 120.1
C8 C7 C6 121.0(5)
C8 C7 H7 119.5
C6 C7 H7 119.5
C7 C8 C8A 120.9(5)
C7 C8 H8 119.6
C8A C8 H8 119.6
C8 C8A C4A 117.7(5)
C8 C8A C1 123.9(5)
C4A C8A C1 118.3(5)
C10 C9 C14 119.2(5)
C10 C9 C2 121.6(5)
C14 C9 C2 119.1(4)
C11 C10 C9 120.5(5)
C11 C10 H10 119.7
C9 C10 H10 119.7
C12 C11 C10 119.9(5)
C12 C11 H11 120.0
C10 C11 H11 120.0
C11 C12 C13 120.6(5)
C11 C12 H12 119.7
C13 C12 H12 119.7
C14 C13 C12 119.4(6)
C14 C13 H13 120.3
C12 C13 H13 120.3
C13 C14 C9 120.4(5)
C13 C14 H14 119.8
C9 C14 H14 119.8
C4 N15 C16 123.2(4)
C4 N15 H15 125.7
C16 N15 H15 111.1
N15 C16 H16A 109.5
N15 C16 H16B 109.5
H16A C16 H16B 109.5
N15 C16 H16C 109.5
H16A C16 H16C 109.5
H16B C16 H16C 109.5

loop_
_geom_bond_atom_site_label_1
_geom_bond_atom_site_label_2
_geom_bond_distance
I1 C1 2.110(5)
I2 I3 2.9229(6)
I3 I4 2.9053(6)
C1 C2 1.337(7)
C1 C8A 1.460(7)
C2 O3 1.397(5)
C2 C9 1.476(7)
O3 C4 1.325(6)
C4 N15 1.296(6)
C4 C4A 1.444(7)
C4A C8A 1.406(7)
C4A C5 1.412(7)
C5 C6 1.365(8)
C5 H5 0.9500
C6 C7 1.402(8)
C6 H6 0.9500
C7 C8 1.366(8)
C7 H7 0.9500
C8 C8A 1.403(8)
C8 H8 0.9500
C9 C10 1.389(7)
C9 C14 1.396(8)
C10 C11 1.384(7)
C10 H10 0.9500
C11 C12 1.381(9)
C11 H11 0.9500
C12 C13 1.391(8)
C12 H12 0.9500
C13 C14 1.391(7)
C13 H13 0.9500
C14 H14 0.9500
N15 C16 1.445(7)
N15 H15 0.8798
C16 H16A 0.9800
C16 H16B 0.9800
C16 H16C 0.9800

loop_
_geom_hbond_atom_site_label_D
_geom_hbond_atom_site_label_H
_geom_hbond_atom_site_label_A
_geom_hbond_distance_DH
_geom_hbond_distance_HA
_geom_hbond_distance_DA
_geom_hbond_angle_DHA
N15 H15 I4 0.88 2.74 3.554(4) 155

loop_
_geom_torsion_atom_site_label_1
_geom_torsion_atom_site_label_2
_geom_torsion_atom_site_label_3
_geom_torsion_atom_site_label_4
_geom_torsion
C8A C1 C2 O3 0.2(8)
I1 C1 C2 O3 178.9(3)
C8A C1 C2 C9 -177.2(5)
I1 C1 C2 C9 1.4(9)
C1 C2 O3 C4 -0.0(7)
C9 C2 O3 C4 178.0(4)
C2 O3 C4 N15 176.8(5)
C2 O3 C4 C4A -1.9(7)
N15 C4 C4A C8A -175.0(5)
O3 C4 C4A C8A 3.5(8)
N15 C4 C4A C5 2.9(9)
O3 C4 C4A C5 -178.6(5)
C8A C4A C5 C6 0.5(8)
C4 C4A C5 C6 -177.3(5)
C4A C5 C6 C7 -0.5(9)
C5 C6 C7 C8 0.4(10)
C6 C7 C8 C8A -0.3(9)
C7 C8 C8A C4A 0.2(9)
C7 C8 C8A C1 -179.0(5)
C5 C4A C8A C8 -0.4(8)
C4 C4A C8A C8 177.6(5)
C5 C4A C8A C1 178.9(5)
C4 C4A C8A C1 -3.2(7)
C2 C1 C8A C8 -179.4(5)
I1 C1 C8A C8 2.0(7)
C2 C1 C8A C4A 1.4(8)
I1 C1 C8A C4A -177.2(4)
C1 C2 C9 C10 -48.0(9)
O3 C2 C9 C10 134.3(5)
C1 C2 C9 C14 134.7(6)
O3 C2 C9 C14 -43.0(6)
C14 C9 C10 C11 -1.5(8)
C2 C9 C10 C11 -178.8(5)
C9 C10 C11 C12 0.1(9)
C10 C11 C12 C13 1.1(9)
C11 C12 C13 C14 -1.0(9)
C12 C13 C14 C9 -0.4(9)
C10 C9 C14 C13 1.6(8)
C2 C9 C14 C13 179.0(5)
O3 C4 N15 C16 0.5(8)
C4A C4 N15 C16 179.1(5)
